data_7123694
loop_
_publ_author_name
'Bai, Zhiyong'
'Lin, Zhoubin'
'Zhang, Lizhen'
'Liu, Lehui'
'Huang, Yisheng'
'Yuan, Feifei'

_publ_section_title
;
 K2SrP4O12: A Deep-UV Transparent Cyclophosphate as Nonlinear Optical
 Crystal
;
_journal_name_full 'Chemical Communications'
_journal_paper_doi 10.1039/C9CC04192C
_journal_year 2019
_chemical_formula_moiety '0.5(K4 O24 P8 Sr2)'
_chemical_formula_sum 'K2 O12 P4 Sr'
_chemical_formula_weight 481.70
_space_group_crystal_system tetragonal
_space_group_IT_number 82
_space_group_name_Hall 'I -4'
_space_group_name_H-M_alt 'I -4'
_symmetry_space_group_name_Hall 'I -4'
_symmetry_space_group_name_H-M 'I -4'
_atom_sites_solution_primary dual
_audit_block_doi 10.25505/fiz.icsd.cc229xjv
_audit_creation_date 2019-02-28
_audit_creation_method
;
Olex2 1.2
(compiled 2018.05.29 svn.r3508 for OlexSys, GUI svn.r5506)
;
_audit_update_record
;
2019-05-15 deposited with the CCDC.    2019-06-18 downloaded from the CCDC.
;
_cell_angle_alpha 90
_cell_angle_beta 90
_cell_angle_gamma 90
_cell_formula_units_Z 2
_cell_length_a 7.446(4)
_cell_length_b 7.446(4)
_cell_length_c 10.156(6)
_cell_measurement_reflns_used 1026
_cell_measurement_temperature 298
_cell_measurement_theta_max 27.4662
_cell_measurement_theta_min 3.3926
_cell_volume 563.1(5)
_computing_molecular_graphics 'Olex2 (Dolomanov et al., 2009)'
_computing_publication_material 'Olex2 (Dolomanov et al., 2009)'
_computing_structure_refinement 'ShelXL (Sheldrick, 2015)'
_computing_structure_solution 'ShelXT (Sheldrick, 2015)'
_diffrn_ambient_temperature 298
_diffrn_measured_fraction_theta_full 1.000
_diffrn_measured_fraction_theta_max 1.000
_diffrn_measurement_device_type Saturn724+
_diffrn_measurement_method CCD_Profile_fitting
_diffrn_radiation_type MoK\a
_diffrn_radiation_wavelength 0.71073
_diffrn_reflns_av_R_equivalents 0.0462
_diffrn_reflns_av_unetI/netI 0.0558
_diffrn_reflns_Laue_measured_fraction_full 1.000
_diffrn_reflns_Laue_measured_fraction_max 1.000
_diffrn_reflns_limit_h_max 9
_diffrn_reflns_limit_h_min -9
_diffrn_reflns_limit_k_max 9
_diffrn_reflns_limit_k_min -9
_diffrn_reflns_limit_l_max 13
_diffrn_reflns_limit_l_min -13
_diffrn_reflns_number 3204
_diffrn_reflns_point_group_measured_fraction_full 1.000
_diffrn_reflns_point_group_measured_fraction_max 1.000
_diffrn_reflns_theta_full 25.242
_diffrn_reflns_theta_max 27.467
_diffrn_reflns_theta_min 3.393
_exptl_absorpt_coefficient_mu 6.155
_exptl_absorpt_correction_T_min 0.8210
_exptl_absorpt_correction_type multi-scan
_exptl_crystal_colour colourless'
_exptl_crystal_colour_lustre clear
_exptl_crystal_colour_modifier light
_exptl_crystal_colour_primary colourless
_exptl_crystal_density_diffrn 2.841
_exptl_crystal_description block
_exptl_crystal_F_000 464
_exptl_crystal_size_max 0.1
_exptl_crystal_size_mid 0.1
_exptl_crystal_size_min 0.1
_exptl_transmission_factor_max 1
_exptl_transmission_factor_min 0.8210
_refine_diff_density_max 0.277
_refine_diff_density_min -0.307
_refine_diff_density_rms 0.071
_refine_ls_abs_structure_details
;
 Refined as an inversion twin.
;
_refine_ls_abs_structure_Flack 0.126(12)
_refine_ls_extinction_coef 0.020(2)
_refine_ls_extinction_expression Fc^*^=kFc[1+0.001xFc^2^\l^3^/sin(2\q)]^-1/4^
_refine_ls_extinction_method 'SHELXL-2017/1 (Sheldrick 2017)'
_refine_ls_goodness_of_fit_ref 0.940
_refine_ls_hydrogen_treatment undef
_refine_ls_matrix_type full
_refine_ls_number_parameters 46
_refine_ls_number_reflns 656
_refine_ls_number_restraints 0
_refine_ls_restrained_S_all 0.940
_refine_ls_R_factor_all 0.0225
_refine_ls_R_factor_gt 0.0212
_refine_ls_shift/su_max 0.000
_refine_ls_shift/su_mean 0.000
_refine_ls_structure_factor_coef Fsqd
_refine_ls_weighting_details 'w=1/[\s^2^(Fo^2^)+(0.0123P)^2^] where P=(Fo^2^+2Fc^2^)/3'
_refine_ls_weighting_scheme calc
_refine_ls_wR_factor_gt 0.0449
_refine_ls_wR_factor_ref 0.0450
_reflns_Friedel_coverage 0.880
_reflns_Friedel_fraction_full 1.000
_reflns_Friedel_fraction_max 1.000
_reflns_number_gt 604
_reflns_number_total 656
_reflns_threshold_expression 'I > 2\s(I)'
_cod_data_source_file c9cc04192c2.cif
_cod_data_source_block shelxl
_cod_original_cell_volume 563.1(7)
_cod_database_code 7123694
_shelx_shelxl_version_number 2017/1
_shelx_space_group_comment
;
The symmetry employed for this shelxl refinement is uniquely defined
by the following loop, which should always be used as a source of
symmetry information in preference to the above space-group names.
They are only intended as comments.
;
_shelx_estimated_absorpt_t_max 0.578
_shelx_estimated_absorpt_t_min 0.578
_olex2_refinement_description
;
1. Twinned data refinement
 Scales: 0.874(12)
 0.126(12)
;
_olex2_submission_special_instructions 'No special instructions were received'

loop_
_space_group_symop_operation_xyz
'x, y, z'
'-x, -y, z'
'y, -x, -z'
'-y, x, -z'
'x+1/2, y+1/2, z+1/2'
'-x+1/2, -y+1/2, z+1/2'
'y+1/2, -x+1/2, -z+1/2'
'-y+1/2, x+1/2, -z+1/2'

loop_
_atom_site_label
_atom_site_type_symbol
_atom_site_fract_x
_atom_site_fract_y
_atom_site_fract_z
_atom_site_U_iso_or_equiv
_atom_site_adp_type
_atom_site_occupancy
_atom_site_site_symmetry_order
_atom_site_calc_flag
_atom_site_refinement_flags_posn
_atom_site_refinement_flags_adp
_atom_site_refinement_flags_occupancy
Sr01 Sr 0.500000 0.000000 0.250000 0.0104(3) Uani 1 4 d S T P
K002 K 1.000000 0.000000 0.67317(19) 0.0242(5) Uani 1 2 d S T P
P003 P 0.71864(18) 0.34181(19) 0.46621(13) 0.0100(4) Uani 1 1 d . . .
O004 O 0.8859(5) 0.3076(5) 0.5413(4) 0.0153(9) Uani 1 1 d . . .
O005 O 0.6874(5) 0.2531(5) 0.3375(4) 0.0141(9) Uani 1 1 d . . .
O006 O 0.6952(5) 0.5535(5) 0.4348(3) 0.0114(8) Uani 1 1 d . . .

loop_
_atom_site_aniso_label
_atom_site_aniso_U_11
_atom_site_aniso_U_22
_atom_site_aniso_U_33
_atom_site_aniso_U_23
_atom_site_aniso_U_13
_atom_site_aniso_U_12
Sr01 0.0111(4) 0.0111(4) 0.0090(6) 0.000 0.000 0.000
K002 0.0397(12) 0.0162(10) 0.0168(10) 0.000 0.000 0.0042(8)
P003 0.0110(7) 0.0111(7) 0.0079(8) -0.0002(5) -0.0001(5) 0.0003(5)
O004 0.0107(19) 0.019(2) 0.016(2) 0.0026(18) -0.0014(16) -0.0005(16)
O005 0.023(2) 0.012(2) 0.0073(19) -0.0041(14) 0.0025(18) -0.0034(16)
O006 0.015(2) 0.0119(19) 0.008(2) -0.0006(15) 0.0013(15) 0.0007(16)

loop_
_atom_type_symbol
_atom_type_description
_atom_type_scat_dispersion_real
_atom_type_scat_dispersion_imag
_atom_type_scat_source
K K 0.2009 0.2494 'International Tables Vol C Tables 4.2.6.8 and 6.1.1.4'
O O 0.0106 0.0060 'International Tables Vol C Tables 4.2.6.8 and 6.1.1.4'
P P 0.1023 0.0942 'International Tables Vol C Tables 4.2.6.8 and 6.1.1.4'
Sr Sr -1.5307 3.2498 'International Tables Vol C Tables 4.2.6.8 and 6.1.1.4'

loop_
_geom_angle_atom_site_label_1
_geom_angle_atom_site_label_2
_geom_angle_atom_site_label_3
_geom_angle
_geom_angle_site_symmetry_1
_geom_angle_site_symmetry_3
P003 Sr01 P003 110.22(3) . 8_545
P003 Sr01 P003 107.98(6) . 2_655
P003 Sr01 P003 110.22(3) 8_545 2_655
P003 Sr01 P003 110.22(3) 2_655 7
P003 Sr01 P003 110.22(3) . 7
P003 Sr01 P003 107.98(6) 8_545 7
O004 Sr01 P003 61.37(8) 4_646 .
O004 Sr01 P003 164.11(8) 3_566 7
O004 Sr01 P003 63.55(8) 4_646 2_655
O004 Sr01 P003 63.55(8) 3_566 .
O004 Sr01 P003 63.55(8) 6_654 7
O004 Sr01 P003 164.11(8) 6_654 2_655
O004 Sr01 P003 61.37(8) 6_654 8_545
O004 Sr01 P003 63.55(8) 5_444 8_545
O004 Sr01 P003 61.37(8) 5_444 7
O004 Sr01 P003 61.37(8) 3_566 2_655
O004 Sr01 P003 164.11(8) 4_646 8_545
O004 Sr01 P003 87.86(9) 6_654 .
O004 Sr01 P003 164.11(8) 5_444 .
O004 Sr01 P003 87.86(9) 4_646 7
O004 Sr01 P003 87.86(9) 5_444 2_655
O004 Sr01 P003 87.86(9) 3_566 8_545
O004 Sr01 O004 76.32(16) 5_444 6_654
O004 Sr01 O004 76.32(16) 4_646 3_566
O004 Sr01 O004 128.19(10) 5_444 4_646
O004 Sr01 O004 128.19(10) 3_566 6_654
O004 Sr01 O004 128.19(10) 4_646 6_654
O004 Sr01 O004 128.19(10) 5_444 3_566
O005 Sr01 P003 15.63(9) . .
O005 Sr01 P003 15.63(9) 2_655 2_655
O005 Sr01 P003 123.11(9) 7 8_545
O005 Sr01 P003 99.02(9) 2_655 8_545
O005 Sr01 P003 15.63(9) 7 7
O005 Sr01 P003 15.63(9) 8_545 8_545
O005 Sr01 P003 105.07(9) 8_545 2_655
O005 Sr01 P003 99.02(9) 7 2_655
O005 Sr01 P003 123.11(9) 8_545 7
O005 Sr01 P003 105.07(9) . 8_545
O005 Sr01 P003 123.11(9) . 2_655
O005 Sr01 P003 105.07(9) 7 .
O005 Sr01 P003 99.02(9) 8_545 .
O005 Sr01 P003 105.07(9) 2_655 7
O005 Sr01 P003 123.11(9) 2_655 .
O005 Sr01 P003 99.02(9) . 7
O005 Sr01 O004 77.30(12) 8_545 5_444
O005 Sr01 O004 77.30(12) 2_655 4_646
O005 Sr01 O004 72.78(12) 2_655 5_444
O005 Sr01 O004 70.27(12) 8_545 6_654
O005 Sr01 O004 70.27(12) 7 5_444
O005 Sr01 O004 72.78(12) 7 4_646
O005 Sr01 O004 70.27(12) 2_655 3_566
O005 Sr01 O004 72.78(12) . 6_654
O005 Sr01 O004 148.58(11) 2_655 6_654
O005 Sr01 O004 148.58(11) 8_545 4_646
O005 Sr01 O004 70.27(12) . 4_646
O005 Sr01 O004 148.58(11) 7 3_566
O005 Sr01 O004 148.59(11) . 5_444
O005 Sr01 O004 72.78(12) 8_545 3_566
O005 Sr01 O004 77.30(12) 7 6_654
O005 Sr01 O004 77.30(12) . 3_566
O005 Sr01 O005 138.49(17) 8_545 7
O005 Sr01 O005 97.22(6) 7 .
O005 Sr01 O005 97.22(6) 2_655 7
O005 Sr01 O005 97.22(6) 2_655 8_545
O005 Sr01 O005 138.49(17) 2_655 .
O005 Sr01 O005 97.22(6) 8_545 .
K002 K002 P003 66.76(4) 3_666 4_646
O004 K002 K002 61.26(9) . 3_666
O004 K002 K002 48.28(7) 4_646 3_666
O004 K002 K002 61.26(9) 2_755 3_666
O004 K002 K002 48.28(7) 3_666 3_666
O004 K002 P003 63.04(8) 2_755 4_646
O004 K002 P003 24.40(6) 4_646 4_646
O004 K002 P003 94.24(9) . 4_646
O004 K002 P003 112.68(9) 3_666 4_646
O004 K002 O004 71.34(6) 2_755 4_646
O004 K002 O004 71.34(6) 2_755 3_666
O004 K002 O004 71.34(6) . 4_646
O004 K002 O004 71.34(6) . 3_666
O004 K002 O004 96.57(15) 4_646 3_666
O004 K002 O004 122.52(18) 2_755 .
O004 K002 O005 66.53(11) . 6_655
O004 K002 O005 164.10(10) . 5_545
O004 K002 O005 164.11(10) 2_755 6_655
O004 K002 O005 62.35(11) 2_755 4_646
O004 K002 O005 62.35(11) . 3_666
O004 K002 O005 115.42(11) 2_755 3_666
O004 K002 O005 115.42(11) . 4_646
O004 K002 O005 66.53(11) 2_755 5_545
O004 K002 O006 112.36(11) . 6_655
O004 K002 O006 117.13(11) 2_755 6_655
O004 K002 O006 117.13(11) . 5_545
O004 K002 O006 112.36(11) 2_755 5_545
O005 K002 K002 125.87(8) 5_545 3_666
O005 K002 K002 125.87(8) 6_655 3_666
O005 K002 K002 87.93(8) 3_666 3_666
O005 K002 K002 87.93(8) 4_646 3_666
O005 K002 P003 105.10(8) 6_655 4_646
O005 K002 P003 23.94(7) 4_646 4_646
O005 K002 P003 152.30(9) 3_666 4_646
O005 K002 P003 101.65(8) 5_545 4_646
O005 K002 O004 128.15(11) 4_646 3_666
O005 K002 O004 48.25(10) 4_646 4_646
O005 K002 O004 128.15(11) 3_666 4_646
O005 K002 O004 102.39(10) 6_655 4_646
O005 K002 O004 124.42(9) 6_655 3_666
O005 K002 O004 102.39(10) 5_545 3_666
O005 K002 O004 48.25(10) 3_666 3_666
O005 K002 O004 124.42(9) 5_545 4_646
O005 K002 O005 80.10(14) 5_545 4_646
O005 K002 O005 108.26(16) 6_655 5_545
O005 K002 O005 175.85(16) 4_646 3_666
O005 K002 O005 102.38(14) 5_545 3_666
O005 K002 O005 102.38(14) 6_655 4_646
O005 K002 O005 80.10(14) 6_655 3_666
O005 K002 O006 115.60(11) 3_666 6_655
O005 K002 O006 68.34(10) 4_646 6_655
O005 K002 O006 68.34(10) 3_666 5_545
O005 K002 O006 68.85(11) 6_655 5_545
O005 K002 O006 48.81(10) 5_545 5_545
O005 K002 O006 48.81(10) 6_655 6_655
O005 K002 O006 68.85(11) 5_545 6_655
O005 K002 O006 115.60(11) 4_646 5_545
O006 K002 K002 150.44(7) 5_545 3_666
O006 K002 K002 150.44(7) 6_655 3_666
O006 K002 P003 85.95(8) 6_655 4_646
O006 K002 P003 139.20(8) 5_545 4_646
O006 K002 O004 161.03(10) 5_545 4_646
O006 K002 O004 161.03(10) 6_655 3_666
O006 K002 O004 102.24(10) 6_655 4_646
O006 K002 O004 102.24(10) 5_545 3_666
O006 K002 O006 59.13(14) 5_545 6_655
K002 P003 Sr01 62.56(3) 3_666 .
K002 P003 Sr01 62.53(4) 5_454 .
K002 P003 K002 99.82(5) 3_666 5_454
O004 P003 Sr01 123.47(16) . .
O004 P003 K002 65.81(16) . 3_666
O004 P003 K002 149.72(16) . 5_454
O004 P003 O005 120.6(2) . .
O004 P003 O006 106.9(2) . 3_566
O004 P003 O006 111.1(2) . .
O005 P003 Sr01 27.11(15) . .
O005 P003 K002 49.05(15) . 5_454
O005 P003 K002 55.09(15) . 3_666
O005 P003 O006 104.1(2) . .
O005 P003 O006 110.7(2) . 3_566
O006 P003 Sr01 85.27(14) 3_566 .
O006 P003 Sr01 120.09(14) . .
O006 P003 K002 103.13(14) 3_566 5_454
O006 P003 K002 57.88(13) . 5_454
O006 P003 K002 132.57(13) . 3_666
O006 P003 K002 124.76(14) 3_566 3_666
O006 P003 O006 102.0(2) 3_566 .
Sr01 O004 K002 144.42(13) 5 3_666
Sr01 O004 K002 87.86(12) 5 .
K002 O004 K002 70.45(11) . 3_666
P003 O004 Sr01 125.3(2) . 5
P003 O004 K002 89.78(17) . 3_666
P003 O004 K002 130.2(2) . .
Sr01 O005 K002 90.27(11) . 5_454
Sr01 O005 K002 86.95(10) . 3_666
K002 O005 K002 139.92(14) 5_454 3_666
P003 O005 Sr01 137.3(2) . .
P003 O005 K002 100.97(19) . 3_666
P003 O005 K002 107.81(18) . 5_454
P003 O006 K002 95.47(16) . 5_454
P003 O006 K002 124.09(18) 4_656 5_454
P003 O006 P003 129.7(2) 4_656 .

loop_
_geom_bond_atom_site_label_1
_geom_bond_atom_site_label_2
_geom_bond_distance
_geom_bond_site_symmetry_2
Sr01 P003 3.735(2) 8_545
Sr01 P003 3.735(2) 7
Sr01 P003 3.735(2) 2_655
Sr01 P003 3.735(2) .
Sr01 O004 2.696(4) 5_444
Sr01 O004 2.696(4) 4_646
Sr01 O004 2.696(4) 6_654
Sr01 O004 2.696(4) 3_566
Sr01 O005 2.508(4) 2_655
Sr01 O005 2.508(4) .
Sr01 O005 2.508(4) 8_545
Sr01 O005 2.508(4) 7
K002 K002 3.517(4) 3_666
K002 P003 3.588(2) 4_646
K002 O004 2.786(4) 2_755
K002 O004 3.273(4) 4_646
K002 O004 3.273(4) 3_666
K002 O004 2.786(4) .
K002 O005 2.848(4) 6_655
K002 O005 2.997(4) 3_666
K002 O005 2.848(4) 5_545
K002 O005 2.997(4) 4_646
K002 O006 3.055(4) 6_655
K002 O006 3.055(4) 5_545
P003 O004 1.482(4) .
P003 O005 1.483(4) .
P003 O006 1.618(4) .
P003 O006 1.612(4) 3_566

loop_
_twin_individual_id
_twin_individual_mass_fraction_refined
1 0.874(12)
2 0.126(12)
